data_2005598
loop_
_publ_author_name
'Pomes Hernandez, R.'
'G\'omez Gonz\'alez, A.'
'Rosado P\'erez, A.'
'N\'apoles Fr\'ias, B. M.'
'Toscano, R. A.'
'Quincoces Su\'arez, J.'

_publ_section_title
;
 <i>N</i>'-[Bis(methylthio)methylene]cyanoacetohydrazide
;
_journal_issue 11
_journal_name_full 'Acta Crystallographica Section C'
_journal_page_first 2941
_journal_page_last 2942
_journal_paper_doi 10.1107/S0108270196007147
_journal_volume 52
_journal_year 1996
_chemical_formula_sum 'C6 H9 N3 O S2'
_chemical_formula_weight 203.28
_space_group_IT_number 19
_symmetry_cell_setting orthorhombic
_symmetry_space_group_name_Hall 'P 2ac 2ab'
_symmetry_space_group_name_H-M 'P 21 21 21'
_atom_type_scat_source IntTabIV
_cell_angle_alpha 90
_cell_angle_beta 90
_cell_angle_gamma 90
_cell_formula_units_Z 4
_cell_length_a 4.634(1)
_cell_length_b 13.069(4)
_cell_length_c 15.832(5)
_cell_measurement_reflns_used 25
_cell_measurement_temperature 293
_cell_measurement_theta_max 18
_cell_measurement_theta_min 14
_cell_volume 958.8(5)
_computing_cell_refinement XSCANS
_computing_data_collection 'XSCANS (Fait, 1991)'
_computing_data_reduction 'SHELXTL-Plus (Sheldrick, 1991)'
_computing_molecular_graphics SHELXTL-Plus
_computing_structure_refinement SHELXTL-Plus
_computing_structure_solution SHELXTL-Plus
_diffrn_measurement_device 'Nicolet R3'
_diffrn_measurement_method '\q/2\q scans'
_diffrn_radiation_type CuK\a
_diffrn_radiation_wavelength 1.54184
_diffrn_reflns_limit_h_max 4
_diffrn_reflns_limit_h_min 0
_diffrn_reflns_limit_k_max 13
_diffrn_reflns_limit_k_min 0
_diffrn_reflns_limit_l_max 16
_diffrn_reflns_limit_l_min 0
_diffrn_reflns_number 737
_diffrn_reflns_theta_max 55
_diffrn_standards_decay_% 5
_diffrn_standards_interval_count 50
_diffrn_standards_number 2
_exptl_absorpt_coefficient_mu 4.72
_exptl_absorpt_correction_T_max 0.54
_exptl_absorpt_correction_T_min 0.33
_exptl_absorpt_correction_type integration
_exptl_crystal_colour white
_exptl_crystal_density_diffrn 1.41
_exptl_crystal_description prism
_exptl_crystal_size_max 0.62
_exptl_crystal_size_mid 0.20
_exptl_crystal_size_min 0.14
_refine_diff_density_max 0.24
_refine_diff_density_min -0.15
_refine_ls_extinction_method none
_refine_ls_goodness_of_fit_obs 1.13
_refine_ls_number_parameters 113
_refine_ls_number_reflns 680
_refine_ls_R_factor_obs 0.039
_refine_ls_shift/esd_max 0.077
_refine_ls_structure_factor_coef F
_refine_ls_weighting_details 'w = 1/[\s^2^(F)+0.0012F^2^]'
_refine_ls_weighting_scheme calc
_refine_ls_wR_factor_obs 0.050
_reflns_number_observed 680
_reflns_number_total 737
_reflns_observed_criterion F>4\s(F)
_cod_data_source_file cf1085.cif
_cod_data_source_block cf1085a
_cod_depositor_comments
;
The following automatic conversions were performed:

'_refine_ls_weighting_scheme' value ' 1/[\s^2^(F)+0.0012F^2^]' was
changed to 'calc'. New tag '_refine_ls_weighting_details' was
created. The value of the new tag was set to 'w =
1/[\s^2^(F)+0.0012F^2^]'.

Automatic conversion script
Id: cif_fix_values 3143 2015-03-26 13:38:13Z robertas 
;
_cod_database_code 2005598

loop_
_symmetry_equiv_pos_as_xyz
x,y,z
1/2-x,-y,1/2+z
-x,1/2+y,1/2-z
1/2+x,1/2-y,-z

loop_
_atom_site_label
_atom_site_fract_x
_atom_site_fract_y
_atom_site_fract_z
_atom_site_U_iso_or_equiv
S(1) .2109(4) .5561(1) .7877(1) .068(1)
S(2) .5141(4) .7593(1) .7911(1) .073(1)
O(1) -.1072(8) .8186(3) .5709(3) .072(2)
N(1) .3261(10) .7759(3) .6240(3) .054(1)
N(2) .2199(10) .6846(3) .6600(2) .055(1)
N(3) -.0474(13) 1.0518(4) .4719(3) .077(2)
C(1) .1528(11) .8302(3) .5753(3) .049(2)
C(2) .3073(12) .9125(4) .5226(3) .059(2)
C(3) .1046(12) .9900(4) .4932(3) .056(2)
C(4) .3061(11) .6700(3) .7361(3) .053(1)
C(5) -.0010(5) .4937(4) .7089(4) .077(2)
C(6) .571(2) .7031(5) .8928(4) .097(3)
H(1) .542(14) .782(4) .619(3) .06
H(2)a .398 .880 .475 .008
H(2)b .455 .945 .556 .008
H(5)a -.045 .426 .728 .008
H(5)b .103 .490 .657 .008
H(5)c -.178 .530 .699 .008
H(6)a .696 .746 .926 .008
H(6)b .656 .636 .888 .008
H(6)c .389 .697 .921 .008

loop_
_geom_angle_atom_site_label_1
_geom_angle_atom_site_label_2
_geom_angle_atom_site_label_3
_geom_angle
_geom_angle_publ_flag
C(4) S(1) C(5) 101.6(2) yes
N(2) N(1) C(1) 118.6(4) yes
O(1) C(1) N(1) 124.7(5) yes
N(1) C(1) C(2) 114.2(4) yes
N(3) C(3) C(2) 178.0(6) yes
S(1) C(4) N(2) 119.0(4) yes
C(4) S(2) C(6) 104.8(3) yes
N(1) N(2) C(4) 113.4(4) yes
O(1) C(1) C(2) 121.1(5) yes
C(1) C(2) C(3) 111.0(4) yes
S(1) C(4) S(2) 118.3(3) yes
S(2) C(4) N(2) 122.7(4) yes

loop_
_geom_bond_atom_site_label_1
_geom_bond_atom_site_label_2
_geom_bond_distance
_geom_bond_publ_flag
S(1) C(4) 1.755(5) yes
S(2) C(4) 1.746(5) yes
O(1) C(1) 1.216(6) yes
N(1) C(1) 1.320(7) yes
N(3) C(3) 1.124(7) yes
C(2) C(3) 1.458(7) yes
S(1) C(5) 1.785(6) yes
S(2) C(6) 1.789(6) yes
N(1) N(2) 1.411(6) yes
N(2) C(4) 1.284(6) yes
C(1) C(2) 1.538(7) yes
